data_7238358
loop_
_publ_author_name
'Constable, Edwin C.'
'Housecroft, Catherine E.'
'Kopecky, Peter'
'Sch\"onhofer, Ewald'
'Zampese, Jennifer A.'

_publ_section_title
;
 Restricting the geometrical relaxation in four-coordinate copper(i)
 complexes using face-to-face and edge-to-face \p-interactions
;
_journal_issue 7
_journal_name_full CrystEngComm
_journal_page_first 2742
_journal_paper_doi 10.1039/c0ce00880j
_journal_volume 13
_journal_year 2011
_chemical_formula_moiety 'C34 H28 Cu N4, F6 P'
_chemical_formula_sum 'C34 H28 Cu F6 N4 P'
_chemical_formula_weight 701.12
_space_group_IT_number 2
_space_group_name_Hall '-P 1'
_space_group_name_H-M_alt 'P -1'
_symmetry_cell_setting triclinic
_symmetry_space_group_name_Hall '-P 1'
_symmetry_space_group_name_H-M 'P -1'
_atom_sites_solution_hydrogens geom
_atom_sites_solution_primary direct
_atom_sites_solution_secondary difmap
_audit_creation_method SHELXL-97
_cell_angle_alpha 104.793(7)
_cell_angle_beta 102.457(7)
_cell_angle_gamma 105.796(7)
_cell_formula_units_Z 2
_cell_length_a 10.5396(10)
_cell_length_b 12.2287(10)
_cell_length_c 13.3195(11)
_cell_measurement_reflns_used 15807
_cell_measurement_temperature 173(2)
_cell_measurement_theta_max 64.09
_cell_measurement_theta_min 4.08
_cell_volume 1520.2(3)
_computing_cell_refinement 'Stoe IPDS'
_computing_data_collection 'Stoe IPDS'
_computing_data_reduction 'Stoe IPDS'
_computing_molecular_graphics 'Bruker SHELXTL'
_computing_publication_material 'Bruker SHELXTL'
_computing_structure_refinement 'SHELXL-97 (Sheldrick, 1997)'
_computing_structure_solution 'SHELXS-97 (Sheldrick, 1990)'
_diffrn_ambient_temperature 173(2)
_diffrn_measured_fraction_theta_full 0.996
_diffrn_measured_fraction_theta_max 0.996
_diffrn_measurement_device_type 'Stoe IPDS'
_diffrn_measurement_method '\w scans'
_diffrn_radiation_monochromator graphite
_diffrn_radiation_source 'fine-focus sealed tube'
_diffrn_radiation_type MoK\a
_diffrn_radiation_wavelength 0.71073
_diffrn_reflns_av_R_equivalents 0.0393
_diffrn_reflns_av_sigmaI/netI 0.0187
_diffrn_reflns_limit_h_max 13
_diffrn_reflns_limit_h_min -13
_diffrn_reflns_limit_k_max 16
_diffrn_reflns_limit_k_min -16
_diffrn_reflns_limit_l_max 17
_diffrn_reflns_limit_l_min -17
_diffrn_reflns_number 44176
_diffrn_reflns_theta_full 28.00
_diffrn_reflns_theta_max 28.00
_diffrn_reflns_theta_min 2.02
_exptl_absorpt_coefficient_mu 0.840
_exptl_absorpt_correction_T_max 0.9592
_exptl_absorpt_correction_T_min 0.8843
_exptl_absorpt_correction_type multi-scan
_exptl_absorpt_process_details '(Blessing 1951)'
_exptl_crystal_colour red
_exptl_crystal_density_diffrn 1.532
_exptl_crystal_density_method 'not measured'
_exptl_crystal_description block
_exptl_crystal_F_000 716
_exptl_crystal_size_max 0.15
_exptl_crystal_size_mid 0.10
_exptl_crystal_size_min 0.05
_refine_diff_density_max 0.508
_refine_diff_density_min -0.295
_refine_diff_density_rms 0.050
_refine_ls_extinction_method none
_refine_ls_goodness_of_fit_ref 1.115
_refine_ls_hydrogen_treatment constr
_refine_ls_matrix_type full
_refine_ls_number_parameters 471
_refine_ls_number_reflns 7306
_refine_ls_number_restraints 6
_refine_ls_restrained_S_all 1.117
_refine_ls_R_factor_all 0.0408
_refine_ls_R_factor_gt 0.0362
_refine_ls_shift/su_max 0.039
_refine_ls_shift/su_mean 0.003
_refine_ls_structure_factor_coef Fsqd
_refine_ls_weighting_details 'calc w=1/[\s^2^(Fo^2^)+(0.0349P)^2^+0.9994P] where P=(Fo^2^+2Fc^2^)/3'
_refine_ls_weighting_scheme calc
_refine_ls_wR_factor_gt 0.0841
_refine_ls_wR_factor_ref 0.0863
_reflns_number_gt 6713
_reflns_number_total 7306
_reflns_threshold_expression >2sigma(I)
_cod_data_source_file c0ce00880j.txt
_cod_data_source_block 3t
_cod_depositor_comments
;
The following automatic conversions were performed:

data item '_symmetry_cell_setting' value 'Triclinic' was changed to
'triclinic' in accordance with the
/home/saulius/struct/COD-crude-data/automatic-downloads/DataCite-retrospective/RSC/depositions/lib/dictionaries/cif_core.dic
dictionary named 'cif_core.dic' version 2.4.2 last updated on
2011-04-26.

Automatic conversion script
Id: cif_fix_values 6909 2019-04-08 15:41:33Z antanas 
;
_cod_original_cell_volume 1520.2(2)
_cod_original_sg_symbol_Hall -P1
_cod_original_sg_symbol_H-M P-1
_cod_database_code 7238358

loop_
_symmetry_equiv_pos_as_xyz
'x, y, z'
'-x, -y, -z'

loop_
_atom_site_label
_atom_site_type_symbol
_atom_site_fract_x
_atom_site_fract_y
_atom_site_fract_z
_atom_site_U_iso_or_equiv
_atom_site_adp_type
_atom_site_occupancy
_atom_site_symmetry_multiplicity
_atom_site_calc_flag
_atom_site_refinement_flags
_atom_site_disorder_assembly
_atom_site_disorder_group
Cu1 Cu 0.27954(2) 0.750717(19) 0.235238(16) 0.02250(6) Uani 1 1 d . . .
N1 N 0.21684(15) 0.76861(12) 0.08909(11) 0.0218(3) Uani 1 1 d . . .
N2 N 0.08133(14) 0.62756(12) 0.18127(11) 0.0217(3) Uani 1 1 d . . .
C1 C 0.4428(2) 0.90528(18) 0.10799(17) 0.0335(4) Uani 1 1 d . . .
H1A H 0.4632 0.8910 0.1779 0.050 Uiso 1 1 calc R . .
H1B H 0.4618 0.9916 0.1213 0.050 Uiso 1 1 calc R . .
H1C H 0.5011 0.8781 0.0664 0.050 Uiso 1 1 calc R . .
C2 C 0.29371(19) 0.83691(15) 0.04458(14) 0.0264(3) Uani 1 1 d . . .
C3 C 0.2362(2) 0.84551(18) -0.05622(16) 0.0350(4) Uani 1 1 d . . .
H3A H 0.2923 0.8929 -0.0875 0.042 Uiso 1 1 calc R . .
C4 C 0.0973(2) 0.78479(19) -0.11023(16) 0.0372(4) Uani 1 1 d . . .
H4A H 0.0566 0.7905 -0.1788 0.045 Uiso 1 1 calc R . .
C5 C 0.0176(2) 0.71531(17) -0.06386(15) 0.0310(4) Uani 1 1 d . . .
H5A H -0.0786 0.6733 -0.0997 0.037 Uiso 1 1 calc R . .
C6 C 0.08037(17) 0.70811(15) 0.03549(13) 0.0229(3) Uani 1 1 d . . .
C7 C 0.00316(17) 0.63588(15) 0.09114(13) 0.0225(3) Uani 1 1 d . . .
C8 C -0.14040(18) 0.58176(17) 0.05487(15) 0.0303(4) Uani 1 1 d . . .
H8A H -0.1939 0.5887 -0.0089 0.036 Uiso 1 1 calc R . .
C9 C -0.20354(19) 0.51798(18) 0.11296(17) 0.0336(4) Uani 1 1 d . . .
H9A H -0.3012 0.4791 0.0889 0.040 Uiso 1 1 calc R . .
C10 C -0.12382(19) 0.51095(17) 0.20632(16) 0.0310(4) Uani 1 1 d . . .
H10A H -0.1661 0.4686 0.2480 0.037 Uiso 1 1 calc R . .
C11 C 0.01901(18) 0.56655(15) 0.23853(14) 0.0252(3) Uani 1 1 d . . .
C12 C 0.11108(19) 0.56064(16) 0.33667(15) 0.0301(4) Uani 1 1 d . . .
C13 C 0.0918(2) 0.6006(2) 0.43785(17) 0.0420(5) Uani 1 1 d . . .
H13A H 0.0177 0.6292 0.4441 0.050 Uiso 1 1 calc R . .
C14 C 0.1821(3) 0.5982(2) 0.5301(2) 0.0573(7) Uani 1 1 d . . .
H14A H 0.1711 0.6278 0.5997 0.069 Uiso 1 1 calc R . .
C15 C 0.2872(3) 0.5533(2) 0.5209(2) 0.0590(8) Uani 1 1 d . . .
H15A H 0.3477 0.5513 0.5841 0.071 Uiso 1 1 calc R . .
C16 C 0.3047(3) 0.5112(2) 0.4205(2) 0.0497(6) Uani 1 1 d . . .
H16A H 0.3761 0.4788 0.4142 0.060 Uiso 1 1 calc R . .
C17 C 0.2184(2) 0.51625(17) 0.32840(18) 0.0356(4) Uani 1 1 d . . .
H17A H 0.2324 0.4894 0.2595 0.043 Uiso 1 1 calc R . .
N3 N 0.45575(14) 0.74215(12) 0.32052(12) 0.0226(3) Uani 1 1 d . . .
N4 N 0.29645(15) 0.86035(12) 0.38800(11) 0.0225(3) Uani 1 1 d . . .
C18 C 0.4933(2) 0.62729(17) 0.15844(15) 0.0316(4) Uani 1 1 d . . .
H18A H 0.5725 0.6534 0.1322 0.047 Uiso 1 1 calc R . .
H18B H 0.4178 0.6506 0.1237 0.047 Uiso 1 1 calc R . .
H18C H 0.4617 0.5395 0.1402 0.047 Uiso 1 1 calc R . .
C19 C 0.53566(18) 0.68595(15) 0.27961(15) 0.0260(3) Uani 1 1 d . . .
C20 C 0.65235(19) 0.67996(18) 0.34796(17) 0.0331(4) Uani 1 1 d . . .
H20A H 0.7085 0.6403 0.3180 0.040 Uiso 1 1 calc R . .
C21 C 0.6854(2) 0.73196(18) 0.45914(17) 0.0352(4) Uani 1 1 d . . .
H21A H 0.7645 0.7285 0.5066 0.042 Uiso 1 1 calc R . .
C22 C 0.60269(19) 0.78929(17) 0.50113(15) 0.0310(4) Uani 1 1 d . . .
H22A H 0.6239 0.8255 0.5777 0.037 Uiso 1 1 calc R . .
C23 C 0.48815(17) 0.79310(15) 0.42963(14) 0.0243(3) Uani 1 1 d . . .
C24 C 0.39133(18) 0.84947(15) 0.46710(14) 0.0244(3) Uani 1 1 d . . .
C25 C 0.3929(2) 0.88372(18) 0.57568(15) 0.0331(4) Uani 1 1 d . . .
H25A H 0.4611 0.8760 0.6304 0.040 Uiso 1 1 calc R . .
C26 C 0.2937(2) 0.9289(2) 0.60198(16) 0.0384(4) Uani 1 1 d . . .
H26A H 0.2928 0.9529 0.6754 0.046 Uiso 1 1 calc R . .
C27 C 0.1956(2) 0.93900(18) 0.52094(16) 0.0341(4) Uani 1 1 d . . .
H27A H 0.1259 0.9690 0.5380 0.041 Uiso 1 1 calc R . .
C28 C 0.19987(18) 0.90479(15) 0.41420(14) 0.0257(3) Uani 1 1 d . . .
C29 C 0.09876(19) 0.91535(15) 0.32433(15) 0.0262(3) Uani 1 1 d . . .
C30 C -0.0423(2) 0.87173(18) 0.31191(18) 0.0350(4) Uani 1 1 d . . .
H30A H -0.0734 0.8374 0.3625 0.042 Uiso 1 1 calc R . .
C31 C -0.1372(2) 0.8784(2) 0.2259(2) 0.0431(5) Uani 1 1 d . . .
H31A H -0.2335 0.8471 0.2170 0.052 Uiso 1 1 calc R . .
C32 C -0.0934(2) 0.9300(2) 0.15301(19) 0.0438(5) Uani 1 1 d . . .
H32A H -0.1591 0.9339 0.0940 0.053 Uiso 1 1 calc R . .
C33 C 0.0471(2) 0.97609(18) 0.16609(17) 0.0370(4) Uani 1 1 d . . .
H33A H 0.0777 1.0133 0.1170 0.044 Uiso 1 1 calc R . .
C34 C 0.1427(2) 0.96794(16) 0.25071(15) 0.0292(4) Uani 1 1 d . . .
H34A H 0.2388 0.9983 0.2586 0.035 Uiso 1 1 calc R . .
P1 P 0.42623(6) 0.26790(4) 0.16095(4) 0.03156(11) Uani 1 1 d . . .
F10 F 0.5320(7) 0.4020(3) 0.2325(4) 0.0770(17) Uani 0.662(11) 1 d P A 1
F11 F 0.3392(9) 0.1370(6) 0.0885(7) 0.093(3) Uani 0.662(11) 1 d P A 1
F12 F 0.3988(8) 0.2408(8) 0.2623(5) 0.099(2) Uani 0.662(11) 1 d P A 1
F13 F 0.3080(6) 0.3132(5) 0.1356(4) 0.0845(15) Uani 0.662(11) 1 d P A 1
F14 F 0.4686(6) 0.2967(5) 0.0624(4) 0.0909(17) Uani 0.662(11) 1 d P A 1
F15 F 0.5587(5) 0.2259(4) 0.1911(4) 0.0885(16) Uani 0.662(11) 1 d P A 1
F10' F 0.4602(12) 0.3944(7) 0.2453(6) 0.061(2) Uani 0.338(11) 1 d P A 2
F11' F 0.3670(19) 0.1360(11) 0.0744(12) 0.081(4) Uani 0.338(11) 1 d P A 2
F12' F 0.4350(16) 0.2195(12) 0.2563(9) 0.102(6) Uani 0.338(11) 1 d P A 2
F13' F 0.2611(8) 0.2462(16) 0.1484(12) 0.138(5) Uani 0.338(11) 1 d P A 2
F14' F 0.393(2) 0.3151(8) 0.0597(7) 0.132(6) Uani 0.338(11) 1 d PU A 2
F15' F 0.5678(10) 0.2876(15) 0.1647(11) 0.137(6) Uani 0.338(11) 1 d P A 2

loop_
_atom_site_aniso_label
_atom_site_aniso_U_11
_atom_site_aniso_U_22
_atom_site_aniso_U_33
_atom_site_aniso_U_23
_atom_site_aniso_U_13
_atom_site_aniso_U_12
Cu1 0.01982(10) 0.02482(11) 0.01885(10) 0.00599(7) 0.00111(7) 0.00659(8)
N1 0.0241(7) 0.0206(6) 0.0206(6) 0.0057(5) 0.0052(5) 0.0100(5)
N2 0.0209(6) 0.0193(6) 0.0213(6) 0.0041(5) 0.0037(5) 0.0063(5)
C1 0.0318(9) 0.0319(9) 0.0378(10) 0.0161(8) 0.0115(8) 0.0078(8)
C2 0.0324(9) 0.0233(8) 0.0268(8) 0.0096(7) 0.0100(7) 0.0127(7)
C3 0.0470(11) 0.0322(10) 0.0305(9) 0.0173(8) 0.0126(8) 0.0139(8)
C4 0.0494(12) 0.0366(10) 0.0257(9) 0.0152(8) 0.0029(8) 0.0174(9)
C5 0.0336(9) 0.0296(9) 0.0243(8) 0.0064(7) -0.0015(7) 0.0128(7)
C6 0.0249(8) 0.0213(7) 0.0207(7) 0.0033(6) 0.0034(6) 0.0114(6)
C7 0.0217(7) 0.0215(7) 0.0210(7) 0.0024(6) 0.0034(6) 0.0092(6)
C8 0.0217(8) 0.0346(9) 0.0297(9) 0.0059(7) 0.0023(7) 0.0111(7)
C9 0.0194(8) 0.0352(10) 0.0393(10) 0.0052(8) 0.0073(7) 0.0072(7)
C10 0.0263(9) 0.0297(9) 0.0368(10) 0.0097(7) 0.0137(7) 0.0077(7)
C11 0.0255(8) 0.0200(7) 0.0268(8) 0.0051(6) 0.0068(7) 0.0061(6)
C12 0.0298(9) 0.0234(8) 0.0295(9) 0.0113(7) 0.0035(7) -0.0006(7)
C13 0.0490(12) 0.0362(11) 0.0329(10) 0.0145(8) 0.0122(9) 0.0003(9)
C14 0.0743(18) 0.0467(13) 0.0315(11) 0.0195(10) 0.0071(11) -0.0075(12)
C15 0.0613(16) 0.0451(13) 0.0472(14) 0.0300(11) -0.0128(12) -0.0077(12)
C16 0.0417(12) 0.0368(11) 0.0569(14) 0.0251(10) -0.0094(10) 0.0027(9)
C17 0.0317(9) 0.0282(9) 0.0381(10) 0.0133(8) -0.0012(8) 0.0042(7)
N3 0.0196(6) 0.0208(6) 0.0245(7) 0.0092(5) 0.0027(5) 0.0042(5)
N4 0.0232(7) 0.0188(6) 0.0206(6) 0.0054(5) 0.0040(5) 0.0030(5)
C18 0.0325(9) 0.0313(9) 0.0321(9) 0.0083(7) 0.0086(8) 0.0159(8)
C19 0.0237(8) 0.0232(8) 0.0303(9) 0.0111(7) 0.0055(7) 0.0068(6)
C20 0.0237(8) 0.0320(9) 0.0437(11) 0.0152(8) 0.0053(8) 0.0114(7)
C21 0.0252(9) 0.0337(10) 0.0417(11) 0.0174(8) -0.0032(8) 0.0083(7)
C22 0.0277(9) 0.0299(9) 0.0273(8) 0.0126(7) -0.0023(7) 0.0034(7)
C23 0.0224(8) 0.0210(7) 0.0243(8) 0.0101(6) 0.0022(6) 0.0012(6)
C24 0.0243(8) 0.0203(7) 0.0215(8) 0.0069(6) 0.0030(6) 0.0006(6)
C25 0.0360(10) 0.0349(10) 0.0211(8) 0.0092(7) 0.0040(7) 0.0052(8)
C26 0.0471(12) 0.0408(11) 0.0229(8) 0.0072(8) 0.0131(8) 0.0096(9)
C27 0.0394(10) 0.0329(10) 0.0301(9) 0.0066(7) 0.0155(8) 0.0123(8)
C28 0.0282(8) 0.0199(7) 0.0257(8) 0.0055(6) 0.0085(7) 0.0050(6)
C29 0.0284(8) 0.0190(7) 0.0278(8) 0.0027(6) 0.0075(7) 0.0089(6)
C30 0.0309(9) 0.0296(9) 0.0428(11) 0.0081(8) 0.0127(8) 0.0109(8)
C31 0.0288(10) 0.0365(11) 0.0568(14) 0.0069(10) 0.0063(9) 0.0140(8)
C32 0.0435(12) 0.0386(11) 0.0425(12) 0.0062(9) -0.0031(9) 0.0231(9)
C33 0.0468(11) 0.0325(10) 0.0322(10) 0.0102(8) 0.0068(9) 0.0191(9)
C34 0.0324(9) 0.0249(8) 0.0280(9) 0.0054(7) 0.0076(7) 0.0112(7)
P1 0.0392(3) 0.0283(2) 0.0277(2) 0.01194(19) 0.0070(2) 0.0125(2)
F10 0.098(3) 0.0360(14) 0.057(2) 0.0173(13) -0.022(2) -0.0034(19)
F11 0.096(3) 0.035(3) 0.086(5) 0.014(3) -0.040(3) -0.012(2)
F12 0.118(4) 0.146(5) 0.076(3) 0.082(3) 0.058(3) 0.045(3)
F13 0.059(3) 0.107(3) 0.115(3) 0.055(3) 0.020(2) 0.060(2)
F14 0.124(4) 0.105(3) 0.056(2) 0.042(2) 0.054(3) 0.025(3)
F15 0.051(2) 0.080(3) 0.135(3) 0.035(2) 0.009(2) 0.039(2)
F10' 0.095(6) 0.028(3) 0.043(3) -0.002(2) 0.013(4) 0.017(4)
F11' 0.149(11) 0.042(5) 0.043(4) -0.002(3) -0.002(5) 0.060(7)
F12' 0.145(11) 0.068(5) 0.048(5) 0.039(4) -0.033(6) -0.002(6)
F13' 0.037(4) 0.156(11) 0.199(11) 0.022(9) 0.027(5) 0.040(5)
F14' 0.245(15) 0.055(4) 0.045(4) 0.028(3) -0.033(7) 0.023(6)
F15' 0.059(5) 0.149(11) 0.181(11) 0.025(9) 0.079(6) -0.004(6)

loop_
_atom_type_symbol
_atom_type_description
_atom_type_scat_dispersion_real
_atom_type_scat_dispersion_imag
_atom_type_scat_source
C C 0.0033 0.0016 'International Tables Vol C Tables 4.2.6.8 and 6.1.1.4'
H H 0.0000 0.0000 'International Tables Vol C Tables 4.2.6.8 and 6.1.1.4'
N N 0.0061 0.0033 'International Tables Vol C Tables 4.2.6.8 and 6.1.1.4'
F F 0.0171 0.0103 'International Tables Vol C Tables 4.2.6.8 and 6.1.1.4'
P P 0.1023 0.0942 'International Tables Vol C Tables 4.2.6.8 and 6.1.1.4'
Cu Cu 0.3201 1.2651 'International Tables Vol C Tables 4.2.6.8 and 6.1.1.4'

loop_
_geom_angle_atom_site_label_1
_geom_angle_atom_site_label_2
_geom_angle_atom_site_label_3
_geom_angle
N3 Cu1 N1 133.57(6)
N3 Cu1 N2 129.48(6)
N1 Cu1 N2 81.41(6)
N3 Cu1 N4 81.17(6)
N1 Cu1 N4 129.45(6)
N2 Cu1 N4 104.20(6)
C2 N1 C6 119.32(15)
C2 N1 Cu1 126.75(12)
C6 N1 Cu1 113.85(11)
C11 N2 C7 119.17(15)
C11 N2 Cu1 126.64(11)
C7 N2 Cu1 112.04(11)
C2 C1 H1A 109.5
C2 C1 H1B 109.5
H1A C1 H1B 109.5
C2 C1 H1C 109.5
H1A C1 H1C 109.5
H1B C1 H1C 109.5
N1 C2 C3 121.19(17)
N1 C2 C1 117.62(16)
C3 C2 C1 121.17(17)
C4 C3 C2 119.46(18)
C4 C3 H3A 120.3
C2 C3 H3A 120.3
C3 C4 C5 119.39(17)
C3 C4 H4A 120.3
C5 C4 H4A 120.3
C6 C5 C4 118.83(18)
C6 C5 H5A 120.6
C4 C5 H5A 120.6
N1 C6 C5 121.79(17)
N1 C6 C7 115.66(14)
C5 C6 C7 122.55(16)
N2 C7 C8 121.72(16)
N2 C7 C6 115.35(14)
C8 C7 C6 122.92(16)
C9 C8 C7 118.88(17)
C9 C8 H8A 120.6
C7 C8 H8A 120.6
C8 C9 C10 119.51(17)
C8 C9 H9A 120.2
C10 C9 H9A 120.2
C9 C10 C11 119.10(18)
C9 C10 H10A 120.4
C11 C10 H10A 120.4
N2 C11 C10 121.62(17)
N2 C11 C12 116.40(15)
C10 C11 C12 121.97(17)
C13 C12 C17 119.59(19)
C13 C12 C11 120.12(19)
C17 C12 C11 120.29(17)
C12 C13 C14 119.5(2)
C12 C13 H13A 120.3
C14 C13 H13A 120.3
C15 C14 C13 120.4(2)
C15 C14 H14A 119.8
C13 C14 H14A 119.8
C16 C15 C14 120.2(2)
C16 C15 H15A 119.9
C14 C15 H15A 119.9
C15 C16 C17 120.1(3)
C15 C16 H16A 120.0
C17 C16 H16A 120.0
C16 C17 C12 120.2(2)
C16 C17 H17A 119.9
C12 C17 H17A 119.9
C19 N3 C23 119.55(15)
C19 N3 Cu1 126.17(12)
C23 N3 Cu1 114.16(11)
C28 N4 C24 119.23(15)
C28 N4 Cu1 125.89(12)
C24 N4 Cu1 111.30(11)
C19 C18 H18A 109.5
C19 C18 H18B 109.5
H18A C18 H18B 109.5
C19 C18 H18C 109.5
H18A C18 H18C 109.5
H18B C18 H18C 109.5
N3 C19 C20 121.05(17)
N3 C19 C18 117.72(15)
C20 C19 C18 121.21(17)
C21 C20 C19 119.41(18)
C21 C20 H20A 120.3
C19 C20 H20A 120.3
C20 C21 C22 119.46(17)
C20 C21 H21A 120.3
C22 C21 H21A 120.3
C21 C22 C23 118.86(18)
C21 C22 H22A 120.6
C23 C22 H22A 120.6
N3 C23 C22 121.68(17)
N3 C23 C24 115.57(15)
C22 C23 C24 122.73(16)
N4 C24 C25 121.85(17)
N4 C24 C23 115.37(15)
C25 C24 C23 122.71(16)
C26 C25 C24 118.69(18)
C26 C25 H25A 120.7
C24 C25 H25A 120.7
C25 C26 C27 119.57(18)
C25 C26 H26A 120.2
C27 C26 H26A 120.2
C26 C27 C28 119.35(18)
C26 C27 H27A 120.3
C28 C27 H27A 120.3
N4 C28 C27 121.32(17)
N4 C28 C29 116.97(15)
C27 C28 C29 121.72(17)
C30 C29 C34 119.17(18)
C30 C29 C28 120.04(17)
C34 C29 C28 120.78(16)
C31 C30 C29 120.1(2)
C31 C30 H30A 120.0
C29 C30 H30A 120.0
C32 C31 C30 120.6(2)
C32 C31 H31A 119.7
C30 C31 H31A 119.7
C31 C32 C33 119.8(2)
C31 C32 H32A 120.1
C33 C32 H32A 120.1
C34 C33 C32 120.1(2)
C34 C33 H33A 120.0
C32 C33 H33A 120.0
C33 C34 C29 120.31(19)
C33 C34 H34A 119.8
C29 C34 H34A 119.8
F15' P1 F13 144.2(7)
F15' P1 F12' 94.9(8)
F13 P1 F12' 114.9(7)
F15' P1 F12 111.4(7)
F13 P1 F12 95.6(3)
F15' P1 F11 108.3(6)
F13 P1 F11 93.8(4)
F12' P1 F11 85.8(6)
F12 P1 F11 90.9(5)
F15' P1 F10' 93.7(5)
F13 P1 F10' 69.9(4)
F12' P1 F10' 87.3(6)
F12 P1 F10' 75.9(4)
F11 P1 F10' 157.4(5)
F15' P1 F14 63.3(6)
F13 P1 F14 89.3(3)
F12' P1 F14 155.7(7)
F12 P1 F14 174.7(4)
F11 P1 F14 91.0(4)
F10' P1 F14 103.8(3)
F15' P1 F11' 95.4(8)
F13 P1 F11' 102.4(6)
F12' P1 F11' 92.0(8)
F12 P1 F11' 100.8(7)
F10' P1 F11' 171.0(7)
F14 P1 F11' 80.3(7)
F15' P1 F14' 93.5(8)
F13 P1 F14' 57.3(7)
F12' P1 F14' 171.6(8)
F12 P1 F14' 152.8(8)
F11 P1 F14' 91.4(5)
F10' P1 F14' 92.4(5)
F11' P1 F14' 87.0(7)
F15' P1 F10 65.2(5)
F13 P1 F10 91.6(2)
F12' P1 F10 95.4(4)
F12 P1 F10 92.3(4)
F11 P1 F10 173.4(4)
F14 P1 F10 85.3(3)
F11' P1 F10 159.7(7)
F14' P1 F10 88.3(4)
F13 P1 F15 177.2(2)
F12' P1 F15 65.7(7)
F12 P1 F15 84.8(3)
F11 P1 F15 89.0(4)
F10' P1 F15 107.6(4)
F14 P1 F15 90.2(3)
F11' P1 F15 80.3(6)
F14' P1 F15 122.2(7)
F10 P1 F15 85.6(2)
F15' P1 F13' 176.1(7)
F12' P1 F13' 88.8(8)
F12 P1 F13' 72.5(7)
F11 P1 F13' 70.9(6)
F10' P1 F13' 87.5(5)
F14 P1 F13' 112.8(6)
F11' P1 F13' 83.5(8)
F14' P1 F13' 82.7(7)
F10 P1 F13' 115.5(4)
F15 P1 F13' 149.1(7)

loop_
_geom_bond_atom_site_label_1
_geom_bond_atom_site_label_2
_geom_bond_distance
Cu1 N3 2.0018(14)
Cu1 N1 2.0038(14)
Cu1 N2 2.0580(14)
Cu1 N4 2.0712(14)
N1 C2 1.341(2)
N1 C6 1.354(2)
N2 C11 1.345(2)
N2 C7 1.346(2)
C1 C2 1.494(3)
C1 H1A 0.9800
C1 H1B 0.9800
C1 H1C 0.9800
C2 C3 1.392(3)
C3 C4 1.375(3)
C3 H3A 0.9500
C4 C5 1.383(3)
C4 H4A 0.9500
C5 C6 1.382(2)
C5 H5A 0.9500
C6 C7 1.482(2)
C7 C8 1.392(2)
C8 C9 1.378(3)
C8 H8A 0.9500
C9 C10 1.379(3)
C9 H9A 0.9500
C10 C11 1.388(2)
C10 H10A 0.9500
C11 C12 1.482(2)
C12 C13 1.390(3)
C12 C17 1.394(3)
C13 C14 1.395(3)
C13 H13A 0.9500
C14 C15 1.378(4)
C14 H14A 0.9500
C15 C16 1.377(4)
C15 H15A 0.9500
C16 C17 1.387(3)
C16 H16A 0.9500
C17 H17A 0.9500
N3 C19 1.342(2)
N3 C23 1.351(2)
N4 C28 1.346(2)
N4 C24 1.348(2)
C18 C19 1.497(3)
C18 H18A 0.9800
C18 H18B 0.9800
C18 H18C 0.9800
C19 C20 1.395(2)
C20 C21 1.376(3)
C20 H20A 0.9500
C21 C22 1.381(3)
C21 H21A 0.9500
C22 C23 1.387(2)
C22 H22A 0.9500
C23 C24 1.481(3)
C24 C25 1.394(2)
C25 C26 1.376(3)
C25 H25A 0.9500
C26 C27 1.380(3)
C26 H26A 0.9500
C27 C28 1.390(3)
C27 H27A 0.9500
C28 C29 1.479(2)
C29 C30 1.392(3)
C29 C34 1.395(3)
C30 C31 1.385(3)
C30 H30A 0.9500
C31 C32 1.379(4)
C31 H31A 0.9500
C32 C33 1.387(3)
C32 H32A 0.9500
C33 C34 1.385(3)
C33 H33A 0.9500
C34 H34A 0.9500
P1 F15' 1.433(9)
P1 F13 1.505(3)
P1 F12' 1.528(11)
P1 F12 1.536(5)
P1 F11 1.538(6)
P1 F10' 1.556(6)
P1 F14 1.565(4)
P1 F11' 1.585(11)
P1 F14' 1.605(7)
P1 F10 1.609(3)
P1 F15 1.621(3)
P1 F13' 1.651(7)
